data_7010314
loop_
_publ_author_name
'Mikami, Shinji'
'Sugiura, Ken-ichi'
'Maruta, Tatsuo'
'Maeda, Yonezo'
'Ohba, Masaaki'
'Usuki, Naoki'
'\=Okawa, Hisashi'
'Akutagawa, Tomoyuki'
'Nisihara, Sadafumi'
'Nakamura, Takayoshi'
'Iwasaki, Kentaro'
'Miyazaki, Nobuyuki'
'Hino, Shojun'
'Asato, Eiji'
'Miller, Joel S.'
'Sakata, Yoshiteru'

_publ_section_title
;
 Structure, optical and magnetic behaviour of
 meso-tetraphenylporphyrinatoiron(III) tetracyanoethenide,
 [FeIII(TPP)]+[TCNE]&#x02D9;&#x2212;&#x200A;&#x2020;
;
_journal_issue 4
_journal_name_full 'Journal of the Chemical Society, Dalton Transactions'
_journal_page_first 448
_journal_paper_doi 10.1039/b007931f
_journal_year 2001
_chemical_formula_sum 'C62 H38 Cl2 Fe N8'
_chemical_formula_weight 1021.79
_space_group_IT_number 2
_symmetry_cell_setting triclinic
_symmetry_Int_Tables_number 2
_symmetry_space_group_name_Hall '-P 1'
_symmetry_space_group_name_H-M 'P -1'
_cell_angle_alpha 97.17(3)
_cell_angle_beta 114.87(2)
_cell_angle_gamma 99.74(3)
_cell_formula_units_Z 1
_cell_length_a 10.937(4)
_cell_length_b 13.320(4)
_cell_length_c 9.628(3)
_cell_measurement_reflns_used 25
_cell_measurement_temperature 225.7
_cell_measurement_theta_max 12.1
_cell_measurement_theta_min 11.0
_cell_volume 1223.7(8)
_computing_cell_refinement 'MSC/AFC Diffractometer Control'
_computing_data_collection 'MSC/AFC Diffractometer Control'
_computing_data_reduction 'teXsan Ver. 1.10'
_computing_publication_material 'teXsan Ver. 1.10'
_computing_structure_refinement 'teXsan Ver. 1.10'
_computing_structure_solution SIR92
_diffrn_measured_fraction_theta_full 1.0009
_diffrn_measured_fraction_theta_max 1.0009
_diffrn_measurement_device_type 'Rigaku AFC7R'
_diffrn_measurement_method \w-2\q
_diffrn_radiation_type 'Mo K\a'
_diffrn_radiation_wavelength 0.7107
_diffrn_reflns_av_R_equivalents 0.014
_diffrn_reflns_limit_h_max 14
_diffrn_reflns_limit_h_min 0
_diffrn_reflns_limit_k_max 17
_diffrn_reflns_limit_k_min -17
_diffrn_reflns_limit_l_max 11
_diffrn_reflns_limit_l_min -12
_diffrn_reflns_number 5923
_diffrn_reflns_theta_full 27.50
_diffrn_reflns_theta_max 27.50
_diffrn_standards_decay_% 0.01
_diffrn_standards_interval_count 150
_diffrn_standards_number 3
_exptl_absorpt_coefficient_mu 0.468
_exptl_absorpt_correction_T_max 1.000
_exptl_absorpt_correction_T_min 0.921
_exptl_absorpt_correction_type psi-scan
_exptl_absorpt_process_details '(North, Phillips & Mathews, 1968)'
_exptl_crystal_colour black
_exptl_crystal_density_diffrn 1.386
_exptl_crystal_density_method 'not measured'
_exptl_crystal_description unstable
_exptl_crystal_size_max 0.580
_exptl_crystal_size_mid 0.150
_exptl_crystal_size_min 0.080
_refine_diff_density_max 0.82
_refine_diff_density_min -1.39
_refine_ls_extinction_method none
_refine_ls_goodness_of_fit_ref 1.852
_refine_ls_hydrogen_treatment noref
_refine_ls_number_parameters 332
_refine_ls_number_reflns 5625
_refine_ls_R_factor_gt 0.0593
_refine_ls_shift/su_max 1.7503
_refine_ls_structure_factor_coef F
_refine_ls_weighting_details 'w = 1/[\s^2^(Fo) + 0.00093|Fo|^2^]'
_refine_ls_weighting_scheme calc
_refine_ls_wR_factor_ref 0.0908
_reflns_number_gt 4545
_reflns_number_total 5625
_reflns_threshold_expression F^2^>2.0\s(F^2^)
_cod_data_source_file b007931f.txt
_cod_data_source_block FeTPPTCNEPHCl
_cod_original_cell_volume 1223.8(8)
_cod_original_sg_symbol_H-M 'P -1         '
_cod_original_formula_sum 'C62 H38 Cl2 Fe N8 '
_cod_database_code 7010314

loop_
_symmetry_equiv_pos_as_xyz
x,y,z
-x,-y,-z

loop_
_atom_site_label
_atom_site_type_symbol
_atom_site_fract_x
_atom_site_fract_y
_atom_site_fract_z
_atom_site_U_iso_or_equiv
_atom_site_adp_type
_atom_site_occupancy
_atom_site_calc_flag
_atom_site_refinement_flags
_atom_site_disorder_assembly
_atom_site_disorder_group
Fe(1) Fe 1.0000 0.0000 1.0000 0.0164(1) Uani 1.00 d S . .
Cl(1) Cl 0.9815(2) 0.7198(1) 0.6526(2) 0.0866(5) Uani 1.00 d . . .
N(1) N 0.9499(2) 0.1350(2) 0.9605(3) 0.0207(5) Uani 1.00 d . . .
N(2) N 1.2017(2) 0.0724(2) 1.1030(3) 0.0201(5) Uani 1.00 d . . .
N(3) N 0.9914(2) 0.0213(2) 1.1930(3) 0.0209(5) Uani 1.00 d . . .
N(4) N 0.7910(4) 0.1201(3) 1.4860(4) 0.0469(10) Uani 1.00 d . . .
C(1) C 0.8186(3) 0.1518(2) 0.8918(3) 0.0236(7) Uani 1.00 d . . .
C(2) C 0.8285(3) 0.2607(3) 0.8883(4) 0.0337(8) Uani 1.00 d . . .
C(3) C 0.9637(3) 0.3089(2) 0.9533(4) 0.0348(8) Uani 1.00 d . . .
C(4) C 1.0406(3) 0.2307(2) 0.9985(3) 0.0256(7) Uani 1.00 d . . .
C(5) C 1.1847(3) 0.2516(2) 1.0738(4) 0.0273(7) Uani 1.00 d . . .
C(6) C 1.2582(3) 0.1770(2) 1.1232(3) 0.0234(6) Uani 1.00 d . . .
C(7) C 1.4071(3) 0.1979(3) 1.1961(4) 0.0305(7) Uani 1.00 d . . .
C(8) C 1.4411(3) 0.1065(2) 1.2199(4) 0.0278(7) Uani 1.00 d . . .
C(9) C 1.3132(3) 0.0283(2) 1.1615(3) 0.0224(6) Uani 1.00 d . . .
C(10) C 1.3054(3) -0.0770(2) 1.1643(3) 0.0232(7) Uani 1.00 d . . .
C(11) C 1.2646(3) 0.3618(2) 1.1030(4) 0.0351(8) Uani 1.00 d . . .
C(12) C 1.3309(5) 0.4254(3) 1.2509(6) 0.055(1) Uani 1.00 d . . .
C(13) C 1.4015(5) 0.5287(4) 1.2750(7) 0.067(1) Uani 1.00 d . . .
C(14) C 1.4084(4) 0.5670(3) 1.1557(8) 0.067(1) Uani 1.00 d . . .
C(15) C 1.3432(6) 0.5053(4) 1.0067(8) 0.071(2) Uani 1.00 d . . .
C(16) C 1.2713(5) 0.4022(3) 0.9796(6) 0.054(1) Uani 1.00 d . . .
C(17) C 1.4383(3) -0.1114(2) 1.2290(3) 0.0246(7) Uani 1.00 d . . .
C(18) C 1.4926(3) -0.1326(3) 1.3780(4) 0.0330(8) Uani 1.00 d . . .
C(19) C 1.6164(4) -0.1649(3) 1.4361(4) 0.0379(9) Uani 1.00 d . . .
C(20) C 1.6850(3) -0.1766(3) 1.3457(4) 0.0348(8) Uani 1.00 d . . .
C(21) C 1.6324(4) -0.1547(3) 1.1991(4) 0.0383(9) Uani 1.00 d . . .
C(22) C 1.5093(3) -0.1226(3) 1.1400(4) 0.0336(8) Uani 1.00 d . . .
C(23) C 0.9618(3) 0.0254(2) 1.4433(3) 0.0212(6) Uani 1.00 d . . .
C(24) C 0.9777(3) 0.0245(2) 1.3054(3) 0.0208(6) Uani 1.00 d . . .
C(25) C 0.8663(3) 0.0785(2) 1.4650(3) 0.0280(7) Uani 1.00 d . . .
C(26) C 0.9037(6) 0.5886(4) 0.5855(7) 0.066(2) Uani 1.00 d . . .
C(27) C 0.7775(6) 0.5558(5) 0.4484(8) 0.075(2) Uani 1.00 d . . .
C(28) C 0.7135(7) 0.4484(5) 0.3975(8) 0.084(2) Uani 1.00 d . . .
C(29) C 0.7689(7) 0.3796(5) 0.4785(9) 0.092(2) Uani 1.00 d . . .
C(30) C 0.8964(7) 0.4129(5) 0.6082(8) 0.080(2) Uani 1.00 d . . .
C(31) C 0.9641(6) 0.5172(5) 0.6658(6) 0.068(2) Uani 1.00 d . . .
H(1) H 0.7529 0.2925 0.8475 0.0405 Uiso 1.00 calc . . .
H(2) H 1.0020 0.3810 0.9670 0.0418 Uiso 1.00 calc . . .
H(3) H 1.4701 0.2639 1.2228 0.0366 Uiso 1.00 calc . . .
H(4) H 1.5323 0.0961 1.2665 0.0333 Uiso 1.00 calc . . .
H(5) H 1.3286 0.3990 1.3372 0.0666 Uiso 1.00 calc . . .
H(6) H 1.4452 0.5723 1.3773 0.0800 Uiso 1.00 calc . . .
H(7) H 1.4584 0.6369 1.1740 0.0801 Uiso 1.00 calc . . .
H(8) H 1.3472 0.5330 0.9219 0.0851 Uiso 1.00 calc . . .
H(9) H 1.2269 0.3596 0.8766 0.0652 Uiso 1.00 calc . . .
H(10) H 1.4454 -0.1250 1.4406 0.0396 Uiso 1.00 calc . . .
H(11) H 1.6534 -0.1788 1.5383 0.0454 Uiso 1.00 calc . . .
H(12) H 1.7683 -0.1997 1.3848 0.0418 Uiso 1.00 calc . . .
H(13) H 1.6807 -0.1616 1.1376 0.0460 Uiso 1.00 calc . . .
H(14) H 1.4736 -0.1082 1.0380 0.0403 Uiso 1.00 calc . . .
H(15) H 0.7365 0.6045 0.3916 0.0900 Uiso 1.00 calc . . .
H(16) H 0.6289 0.4241 0.3033 0.1007 Uiso 1.00 calc . . .
H(17) H 0.7204 0.3081 0.4467 0.1106 Uiso 1.00 calc . . .
H(18) H 0.9390 0.3627 0.6596 0.0964 Uiso 1.00 calc . . .
H(19) H 1.0502 0.5394 0.7584 0.0821 Uiso 1.00 calc . . .

loop_
_atom_site_aniso_label
_atom_site_aniso_U_11
_atom_site_aniso_U_22
_atom_site_aniso_U_33
_atom_site_aniso_U_12
_atom_site_aniso_U_13
_atom_site_aniso_U_23
Fe(1) 0.0194(3) 0.0202(3) 0.0121(3) 0.0078(2) 0.0078(2) 0.0059(2)
Cl(1) 0.120(1) 0.0533(7) 0.0852(10) 0.0073(8) 0.0531(10) 0.0086(7)
N(1) 0.021(1) 0.022(1) 0.020(1) 0.0091(9) 0.0093(9) 0.0071(9)
N(2) 0.022(1) 0.022(1) 0.019(1) 0.0088(9) 0.0091(9) 0.0071(8)
N(3) 0.024(1) 0.022(1) 0.018(1) 0.0093(9) 0.0091(9) 0.0068(8)
N(4) 0.048(2) 0.055(2) 0.052(2) 0.029(2) 0.029(2) 0.016(2)
C(1) 0.025(1) 0.026(1) 0.024(1) 0.013(1) 0.011(1) 0.009(1)
C(2) 0.031(2) 0.026(2) 0.045(2) 0.015(1) 0.015(1) 0.014(1)
C(3) 0.031(2) 0.024(1) 0.047(2) 0.010(1) 0.014(1) 0.012(1)
C(4) 0.027(1) 0.023(1) 0.029(1) 0.010(1) 0.013(1) 0.009(1)
C(5) 0.028(1) 0.023(1) 0.030(1) 0.007(1) 0.012(1) 0.006(1)
C(6) 0.021(1) 0.025(1) 0.022(1) 0.006(1) 0.008(1) 0.005(1)
C(7) 0.024(1) 0.029(2) 0.033(2) 0.005(1) 0.009(1) 0.007(1)
C(8) 0.021(1) 0.032(2) 0.028(1) 0.009(1) 0.008(1) 0.007(1)
C(9) 0.022(1) 0.028(1) 0.019(1) 0.009(1) 0.009(1) 0.008(1)
C(10) 0.023(1) 0.029(1) 0.021(1) 0.013(1) 0.010(1) 0.010(1)
C(11) 0.025(1) 0.022(1) 0.053(2) 0.008(1) 0.013(1) 0.008(1)
C(12) 0.052(2) 0.038(2) 0.058(3) 0.003(2) 0.013(2) 0.001(2)
C(13) 0.053(3) 0.038(2) 0.081(3) 0.002(2) 0.015(2) -0.006(2)
C(14) 0.036(2) 0.032(2) 0.119(5) 0.009(2) 0.024(3) 0.014(3)
C(15) 0.069(3) 0.048(3) 0.111(5) 0.013(2) 0.052(3) 0.038(3)
C(16) 0.061(3) 0.034(2) 0.071(3) 0.005(2) 0.036(2) 0.016(2)
C(17) 0.022(1) 0.024(1) 0.028(1) 0.010(1) 0.010(1) 0.007(1)
C(18) 0.032(2) 0.042(2) 0.028(1) 0.018(1) 0.013(1) 0.012(1)
C(19) 0.032(2) 0.044(2) 0.033(2) 0.018(1) 0.007(1) 0.015(1)
C(20) 0.023(1) 0.027(2) 0.049(2) 0.011(1) 0.010(1) 0.007(1)
C(21) 0.034(2) 0.042(2) 0.047(2) 0.016(1) 0.024(2) 0.009(2)
C(22) 0.034(2) 0.042(2) 0.032(2) 0.018(1) 0.018(1) 0.014(1)
C(23) 0.024(1) 0.026(1) 0.016(1) 0.007(1) 0.010(1) 0.005(1)
C(24) 0.024(1) 0.023(1) 0.016(1) 0.007(1) 0.0092(10) 0.0058(10)
C(25) 0.031(1) 0.034(2) 0.024(1) 0.013(1) 0.014(1) 0.011(1)
C(26) 0.080(4) 0.057(3) 0.070(3) 0.015(3) 0.043(3) 0.016(2)
C(27) 0.072(3) 0.064(3) 0.084(4) 0.021(3) 0.027(3) 0.026(3)
C(28) 0.071(4) 0.064(3) 0.100(5) 0.012(3) 0.026(3) 0.017(3)
C(29) 0.090(4) 0.049(3) 0.103(5) 0.003(3) 0.015(4) 0.025(3)
C(30) 0.097(4) 0.066(3) 0.098(4) 0.037(3) 0.051(4) 0.041(3)
C(31) 0.078(3) 0.069(3) 0.065(3) 0.030(3) 0.032(3) 0.025(3)

loop_
_atom_type_symbol
_atom_type_description
_atom_type_scat_dispersion_real
_atom_type_scat_dispersion_imag
_atom_type_scat_source
C C 0.003 0.002
;International Tables for Crystallography
(1992, Vol. C, Tables 4.2.6.8 and 6.1.1.1)
;
H H 0.000 0.000
;International Tables for Crystallography
(1992, Vol. C, Table 6.1.1.2)
;
N N 0.006 0.003
;International Tables for Crystallography
(1992, Vol. C, Tables 4.2.6.8 and 6.1.1.1)
;
Fe Fe 0.346 0.844
;International Tables for Crystallography
(1992, Vol. C, Tables 4.2.6.8 and 6.1.1.1)
;
Cl Cl 0.148 0.159
;International Tables for Crystallography
(1992, Vol. C, Tables 4.2.6.8 and 6.1.1.1)
;

loop_
_geom_angle_atom_site_label_1
_geom_angle_atom_site_label_2
_geom_angle_atom_site_label_3
_geom_angle
_geom_angle_site_symmetry_1
_geom_angle_site_symmetry_2
_geom_angle_site_symmetry_3
_geom_angle_publ_flag
N(1) Fe(1) N(1) 180.0 . 1_555 2_757 yes
N(1) Fe(1) N(2) 90.40(9) . 1_555 1_555 yes
N(1) Fe(1) N(2) 89.60(9) . 1_555 2_757 yes
N(1) Fe(1) N(3) 91.23(9) . 1_555 1_555 yes
N(1) Fe(1) N(3) 88.77(9) . 1_555 2_757 yes
N(1) Fe(1) N(2) 89.60(9) . 2_757 1_555 yes
N(1) Fe(1) N(2) 90.40(9) . 2_757 2_757 yes
N(1) Fe(1) N(3) 88.77(9) . 2_757 1_555 yes
N(1) Fe(1) N(3) 91.23(9) . 2_757 2_757 yes
N(2) Fe(1) N(2) 180.0 . 1_555 2_757 yes
N(2) Fe(1) N(3) 91.91(10) . 1_555 1_555 yes
N(2) Fe(1) N(3) 88.09(10) . 1_555 2_757 yes
N(2) Fe(1) N(3) 88.09(10) . 2_757 1_555 yes
N(2) Fe(1) N(3) 91.91(10) . 2_757 2_757 yes
N(3) Fe(1) N(3) 180.0000(1) . 1_555 2_757 yes
Fe(1) N(1) C(1) 127.4(2) . 1_555 1_555 yes
Fe(1) N(1) C(4) 126.8(2) . 1_555 1_555 yes
C(1) N(1) C(4) 105.8(2) . 1_555 1_555 yes
Fe(1) N(2) C(6) 126.7(2) . 1_555 1_555 yes
Fe(1) N(2) C(9) 127.6(2) . 1_555 1_555 yes
C(6) N(2) C(9) 105.6(2) . 1_555 1_555 yes
Fe(1) N(3) C(24) 173.3(2) . 1_555 1_555 yes
N(1) C(1) C(2) 109.7(3) . 1_555 1_555 yes
N(1) C(1) C(10) 126.0(3) . 1_555 2_757 yes
C(2) C(1) C(10) 124.2(3) . 1_555 2_757 yes
C(1) C(2) C(3) 107.3(3) . 1_555 1_555 yes
C(1) C(2) H(1) 126.3 . 1_555 1_555 no
C(3) C(2) H(1) 126.3 . 1_555 1_555 no
C(2) C(3) C(4) 107.2(3) . 1_555 1_555 yes
C(2) C(3) H(2) 126.4 . 1_555 1_555 no
C(4) C(3) H(2) 126.4 . 1_555 1_555 no
N(1) C(4) C(3) 109.8(3) . 1_555 1_555 yes
N(1) C(4) C(5) 126.0(3) . 1_555 1_555 yes
C(3) C(4) C(5) 124.1(3) . 1_555 1_555 yes
C(4) C(5) C(6) 124.0(3) . 1_555 1_555 yes
C(4) C(5) C(11) 117.4(3) . 1_555 1_555 yes
C(6) C(5) C(11) 118.6(3) . 1_555 1_555 yes
N(2) C(6) C(5) 126.1(3) . 1_555 1_555 yes
N(2) C(6) C(7) 109.9(2) . 1_555 1_555 yes
C(5) C(6) C(7) 123.9(3) . 1_555 1_555 yes
C(6) C(7) C(8) 107.3(3) . 1_555 1_555 yes
C(6) C(7) H(3) 126.3 . 1_555 1_555 no
C(8) C(7) H(3) 126.3 . 1_555 1_555 no
C(7) C(8) C(9) 107.0(3) . 1_555 1_555 yes
C(7) C(8) H(4) 126.5 . 1_555 1_555 no
C(9) C(8) H(4) 126.5 . 1_555 1_555 no
N(2) C(9) C(8) 110.1(3) . 1_555 1_555 yes
N(2) C(9) C(10) 125.8(3) . 1_555 1_555 yes
C(8) C(9) C(10) 124.1(3) . 1_555 1_555 yes
C(1) C(10) C(9) 123.6(3) . 2_757 1_555 yes
C(1) C(10) C(17) 118.2(3) . 2_757 1_555 yes
C(9) C(10) C(17) 118.3(3) . 1_555 1_555 yes
C(5) C(11) C(12) 121.3(4) . 1_555 1_555 yes
C(5) C(11) C(16) 120.2(3) . 1_555 1_555 yes
C(12) C(11) C(16) 118.5(4) . 1_555 1_555 yes
C(11) C(12) C(13) 120.4(5) . 1_555 1_555 yes
C(11) C(12) H(5) 119.8 . 1_555 1_555 no
C(13) C(12) H(5) 119.8 . 1_555 1_555 no
C(12) C(13) C(14) 120.8(5) . 1_555 1_555 yes
C(12) C(13) H(6) 119.6 . 1_555 1_555 no
C(14) C(13) H(6) 119.6 . 1_555 1_555 no
C(13) C(14) C(15) 120.1(4) . 1_555 1_555 yes
C(13) C(14) H(7) 120.0 . 1_555 1_555 no
C(15) C(14) H(7) 120.0 . 1_555 1_555 no
C(14) C(15) C(16) 120.1(5) . 1_555 1_555 yes
C(14) C(15) H(8) 119.9 . 1_555 1_555 no
C(16) C(15) H(8) 119.9 . 1_555 1_555 no
C(11) C(16) C(15) 120.1(5) . 1_555 1_555 yes
C(11) C(16) H(9) 120.0 . 1_555 1_555 no
C(15) C(16) H(9) 120.0 . 1_555 1_555 no
C(10) C(17) C(18) 121.0(3) . 1_555 1_555 yes
C(10) C(17) C(22) 120.1(3) . 1_555 1_555 yes
C(18) C(17) C(22) 118.9(3) . 1_555 1_555 yes
C(17) C(18) C(19) 120.2(3) . 1_555 1_555 yes
C(17) C(18) H(10) 119.9 . 1_555 1_555 no
C(19) C(18) H(10) 119.9 . 1_555 1_555 no
C(18) C(19) C(20) 120.3(3) . 1_555 1_555 yes
C(18) C(19) H(11) 119.9 . 1_555 1_555 no
C(20) C(19) H(11) 119.9 . 1_555 1_555 no
C(19) C(20) C(21) 119.7(3) . 1_555 1_555 yes
C(19) C(20) H(12) 120.1 . 1_555 1_555 no
C(21) C(20) H(12) 120.1 . 1_555 1_555 no
C(20) C(21) C(22) 120.6(3) . 1_555 1_555 yes
C(20) C(21) H(13) 119.7 . 1_555 1_555 no
C(22) C(21) H(13) 119.7 . 1_555 1_555 no
C(17) C(22) C(21) 120.4(3) . 1_555 1_555 yes
C(17) C(22) H(14) 119.8 . 1_555 1_555 no
C(21) C(22) H(14) 119.8 . 1_555 1_555 no
C(23) C(23) C(24) 120.5(3) . 2_758 1_555 yes
C(23) C(23) C(25) 120.6(3) . 2_758 1_555 yes
C(24) C(23) C(25) 118.9(2) . 1_555 1_555 yes
N(3) C(24) C(23) 178.2(3) . 1_555 1_555 yes
N(4) C(25) C(23) 178.2(3) . 1_555 1_555 yes
Cl(1) C(26) C(27) 118.6(4) . 1_555 1_555 yes
Cl(1) C(26) C(31) 120.6(5) . 1_555 1_555 yes
C(27) C(26) C(31) 120.8(5) . 1_555 1_555 yes
C(26) C(27) C(28) 117.8(5) . 1_555 1_555 yes
C(26) C(27) H(15) 121.1 . 1_555 1_555 no
C(28) C(27) H(15) 121.1 . 1_555 1_555 no
C(27) C(28) C(29) 121.5(6) . 1_555 1_555 yes
C(27) C(28) H(16) 119.2 . 1_555 1_555 no
C(29) C(28) H(16) 119.3 . 1_555 1_555 no
C(28) C(29) C(30) 119.6(6) . 1_555 1_555 yes
C(28) C(29) H(17) 120.2 . 1_555 1_555 no
C(30) C(29) H(17) 120.2 . 1_555 1_555 no
C(29) C(30) C(31) 121.8(5) . 1_555 1_555 yes
C(29) C(30) H(18) 119.1 . 1_555 1_555 no
C(31) C(30) H(18) 119.1 . 1_555 1_555 no
C(26) C(31) C(30) 118.3(5) . 1_555 1_555 yes
C(26) C(31) H(19) 120.8 . 1_555 1_555 no
C(30) C(31) H(19) 120.9 . 1_555 1_555 no

loop_
_geom_bond_atom_site_label_1
_geom_bond_atom_site_label_2
_geom_bond_distance
_geom_bond_site_symmetry_1
_geom_bond_site_symmetry_2
_geom_bond_publ_flag
Fe(1) N(1) 2.002(2) . . yes
Fe(1) N(1) 2.002(2) . 2_757 yes
Fe(1) N(2) 1.996(2) . . yes
Fe(1) N(2) 1.996(2) . 2_757 yes
Fe(1) N(3) 1.889(2) . . yes
Fe(1) N(3) 1.889(2) . 2_757 yes
Cl(1) C(26) 1.717(6) . . yes
N(1) C(1) 1.377(3) . . yes
N(1) C(4) 1.375(4) . . yes
N(2) C(6) 1.378(4) . . yes
N(2) C(9) 1.378(3) . . yes
N(3) C(24) 1.150(4) . . yes
N(4) C(25) 1.138(4) . . yes
C(1) C(2) 1.443(4) . . yes
C(1) C(10) 1.385(4) . 2_757 yes
C(2) C(3) 1.338(5) . . yes
C(2) H(1) 0.950 . . no
C(3) C(4) 1.442(4) . . yes
C(3) H(2) 0.950 . . no
C(4) C(5) 1.389(4) . . yes
C(5) C(6) 1.388(4) . . yes
C(5) C(11) 1.501(4) . . yes
C(6) C(7) 1.434(4) . . yes
C(7) C(8) 1.350(4) . . yes
C(7) H(3) 0.950 . . no
C(8) C(9) 1.434(4) . . yes
C(8) H(4) 0.950 . . no
C(9) C(10) 1.394(4) . . yes
C(10) C(17) 1.498(4) . . yes
C(11) C(12) 1.376(6) . . yes
C(11) C(16) 1.388(6) . . yes
C(12) C(13) 1.398(6) . . yes
C(12) H(5) 0.950 . . no
C(13) C(14) 1.339(8) . . yes
C(13) H(6) 0.950 . . no
C(14) C(15) 1.375(9) . . yes
C(14) H(7) 0.950 . . no
C(15) C(16) 1.395(6) . . yes
C(15) H(8) 0.950 . . no
C(16) H(9) 0.950 . . no
C(17) C(18) 1.391(4) . . yes
C(17) C(22) 1.389(4) . . yes
C(18) C(19) 1.397(4) . . yes
C(18) H(10) 0.950 . . no
C(19) C(20) 1.378(5) . . yes
C(19) H(11) 0.950 . . no
C(20) C(21) 1.373(5) . . yes
C(20) H(12) 0.950 . . no
C(21) C(22) 1.390(4) . . yes
C(21) H(13) 0.950 . . no
C(22) H(14) 0.950 . . no
C(23) C(23) 1.398(5) . 2_758 yes
C(23) C(24) 1.409(4) . . yes
C(23) C(25) 1.426(4) . . yes
C(26) C(27) 1.399(8) . . yes
C(26) C(31) 1.380(7) . . yes
C(27) C(28) 1.406(8) . . yes
C(27) H(15) 0.950 . . no
C(28) C(29) 1.335(9) . . yes
C(28) H(16) 0.950 . . no
C(29) C(30) 1.375(9) . . yes
C(29) H(17) 0.950 . . no
C(30) C(31) 1.378(9) . . yes
C(30) H(18) 0.950 . . no
C(31) H(19) 0.950 . . no

loop_
_geom_contact_atom_site_label_1
_geom_contact_atom_site_label_2
_geom_contact_distance
_geom_contact_site_symmetry_1
_geom_contact_site_symmetry_2
_geom_contact_publ_flag
Cl(1) C(24) 3.309(3) . 2_767 ?
Cl(1) C(4) 3.459(3) . 2_767 ?
Cl(1) C(25) 3.479(3) . 2_767 ?
Cl(1) N(3) 3.492(3) . 2_767 ?
N(4) C(29) 3.513(7) . 1_556 ?
N(4) C(8) 3.556(4) . 1_455 ?
C(3) C(30) 3.597(7) . . ?
C(8) C(18) 3.584(4) . 2_858 ?
C(12) C(26) 3.522(7) . 2_767 ?
C(12) C(27) 3.557(9) . 2_767 ?
C(13) C(28) 3.514(8) . 1_656 ?
C(15) C(15) 3.51(1) . 2_867 ?
C(20) C(23) 3.392(4) . 1_655 ?
C(20) C(25) 3.410(5) . 1_655 ?
C(20) C(23) 3.585(4) . 2_858 ?
C(21) C(25) 3.545(5) . 1_655 ?
C(21) C(23) 3.578(5) . 1_655 ?
C(26) C(30) 3.420(9) . 2_766 ?
C(26) C(31) 3.565(8) . 2_766 ?
C(31) C(31) 3.59(1) . 2_766 ?

loop_
_geom_torsion_atom_site_label_1
_geom_torsion_atom_site_label_2
_geom_torsion_atom_site_label_3
_geom_torsion_atom_site_label_4
_geom_torsion
_geom_torsion_site_symmetry_1
_geom_torsion_site_symmetry_2
_geom_torsion_site_symmetry_3
_geom_torsion_site_symmetry_4
_geom_torsion_publ_flag
Fe(1) N(1) C(1) C(2) 178.9(2) 1_555 1_555 1_555 1_555 yes
Fe(1) N(1) C(1) C(10) -0.3(4) 1_555 1_555 1_555 2_757 yes
Fe(1) N(1) C(4) C(3) -178.9(2) 1_555 1_555 1_555 1_555 yes
Fe(1) N(1) C(4) C(5) -0.9(4) 1_555 1_555 1_555 1_555 yes
Fe(1) N(1) C(1) C(2) -178.9(2) 1_555 2_757 2_757 2_757 yes
Fe(1) N(1) C(1) C(10) 0.3(4) 1_555 2_757 2_757 1_555 yes
Fe(1) N(1) C(4) C(3) 178.9(2) 1_555 2_757 2_757 2_757 yes
Fe(1) N(1) C(4) C(5) 0.9(4) 1_555 2_757 2_757 2_757 yes
Fe(1) N(2) C(6) C(5) -0.7(4) 1_555 1_555 1_555 1_555 yes
Fe(1) N(2) C(6) C(7) -177.4(2) 1_555 1_555 1_555 1_555 yes
Fe(1) N(2) C(9) C(8) 177.5(2) 1_555 1_555 1_555 1_555 yes
Fe(1) N(2) C(9) C(10) -2.3(4) 1_555 1_555 1_555 1_555 yes
Fe(1) N(2) C(6) C(5) 0.7(4) 1_555 2_757 2_757 2_757 yes
Fe(1) N(2) C(6) C(7) 177.4(2) 1_555 2_757 2_757 2_757 yes
Fe(1) N(2) C(9) C(8) -177.5(2) 1_555 2_757 2_757 2_757 yes
Fe(1) N(2) C(9) C(10) 2.3(4) 1_555 2_757 2_757 2_757 yes
Fe(1) N(3) C(24) C(23) 47(10) 1_555 1_555 1_555 1_555 yes
Fe(1) N(3) C(24) C(23) -47(10) 1_555 2_757 2_757 2_757 yes
Cl(1) C(26) C(27) C(28) -178.4(5) 1_555 1_555 1_555 1_555 yes
Cl(1) C(26) C(31) C(30) 179.1(5) 1_555 1_555 1_555 1_555 yes
N(1) Fe(1) N(2) C(6) -0.5(2) 1_555 1_555 1_555 1_555 yes
N(1) Fe(1) N(2) C(9) -177.0(2) 1_555 1_555 1_555 1_555 yes
N(1) Fe(1) N(2) C(6) -179.5(2) 1_555 1_555 2_757 2_757 yes
N(1) Fe(1) N(2) C(9) -3.0(2) 1_555 1_555 2_757 2_757 yes
N(1) Fe(1) N(3) C(24) 128(1) 1_555 1_555 1_555 1_555 yes
N(1) Fe(1) N(3) C(24) 51(1) 1_555 1_555 2_757 2_757 yes
N(1) C(1) C(2) C(3) 0.3(4) 1_555 1_555 1_555 1_555 yes
N(1) C(1) C(10) C(9) -1.6(5) 1_555 1_555 2_757 2_757 yes
N(1) C(1) C(10) C(17) 177.3(3) 1_555 1_555 2_757 2_757 yes
N(1) C(4) C(3) C(2) -0.2(4) 1_555 1_555 1_555 1_555 yes
N(1) C(4) C(5) C(6) -0.6(5) 1_555 1_555 1_555 1_555 yes
N(1) C(4) C(5) C(11) 179.4(3) 1_555 1_555 1_555 1_555 yes
N(2) Fe(1) N(1) C(1) -177.9(2) 1_555 1_555 1_555 1_555 yes
N(2) Fe(1) N(1) C(4) 1.2(2) 1_555 1_555 1_555 1_555 yes
N(2) Fe(1) N(1) C(1) -2.1(2) 1_555 1_555 2_757 2_757 yes
N(2) Fe(1) N(1) C(4) 178.8(2) 1_555 1_555 2_757 2_757 yes
N(2) Fe(1) N(3) C(24) -140(1) 1_555 1_555 1_555 1_555 yes
N(2) Fe(1) N(3) C(24) -39(1) 1_555 1_555 2_757 2_757 yes
N(2) C(6) C(5) C(4) 1.5(5) 1_555 1_555 1_555 1_555 yes
N(2) C(6) C(5) C(11) -178.6(3) 1_555 1_555 1_555 1_555 yes
N(2) C(6) C(7) C(8) 0.1(4) 1_555 1_555 1_555 1_555 yes
N(2) C(9) C(8) C(7) -0.3(3) 1_555 1_555 1_555 1_555 yes
N(2) C(9) C(10) C(1) -0.6(5) 1_555 1_555 1_555 2_757 yes
N(2) C(9) C(10) C(17) 178.4(2) 1_555 1_555 1_555 1_555 yes
N(3) Fe(1) N(1) C(1) -86.0(2) 1_555 1_555 1_555 1_555 yes
N(3) Fe(1) N(1) C(4) 93.1(2) 1_555 1_555 1_555 1_555 yes
N(3) Fe(1) N(1) C(1) -94.0(2) 1_555 1_555 2_757 2_757 yes
N(3) Fe(1) N(1) C(4) 86.9(2) 1_555 1_555 2_757 2_757 yes
N(3) Fe(1) N(2) C(6) -91.7(2) 1_555 1_555 1_555 1_555 yes
N(3) Fe(1) N(2) C(9) 91.8(2) 1_555 1_555 1_555 1_555 yes
N(3) Fe(1) N(2) C(6) -88.3(2) 1_555 1_555 2_757 2_757 yes
N(3) Fe(1) N(2) C(9) 88.2(2) 1_555 1_555 2_757 2_757 yes
N(3) C(24) C(23) C(23) 31(9) 1_555 1_555 1_555 2_758 yes
N(3) C(24) C(23) C(25) -148(9) 1_555 1_555 1_555 1_555 yes
N(4) C(25) C(23) C(23) 0(12) 1_555 1_555 1_555 2_758 yes
N(4) C(25) C(23) C(24) 178(11) 1_555 1_555 1_555 1_555 yes
C(1) N(1) C(4) C(3) 0.3(3) 1_555 1_555 1_555 1_555 yes
C(1) N(1) C(4) C(5) 178.4(3) 1_555 1_555 1_555 1_555 yes
C(1) C(2) C(3) C(4) -0.1(4) 1_555 1_555 1_555 1_555 yes
C(1) C(10) C(9) C(8) -179.7(3) 1_555 2_757 2_757 2_757 yes
C(1) C(10) C(17) C(18) 77.4(4) 1_555 2_757 2_757 2_757 yes
C(1) C(10) C(17) C(22) -102.6(4) 1_555 2_757 2_757 2_757 yes
C(2) C(1) N(1) C(4) -0.4(3) 1_555 1_555 1_555 1_555 yes
C(2) C(1) C(10) C(9) 179.3(3) 1_555 1_555 2_757 2_757 yes
C(2) C(1) C(10) C(17) -1.7(4) 1_555 1_555 2_757 2_757 yes
C(2) C(3) C(4) C(5) -178.2(3) 1_555 1_555 1_555 1_555 yes
C(3) C(2) C(1) C(10) 179.5(3) 1_555 1_555 1_555 2_757 yes
C(3) C(4) C(5) C(6) 177.1(3) 1_555 1_555 1_555 1_555 yes
C(3) C(4) C(5) C(11) -2.8(5) 1_555 1_555 1_555 1_555 yes
C(4) N(1) C(1) C(10) -179.6(3) 1_555 1_555 1_555 2_757 yes
C(4) C(5) C(6) C(7) 177.8(3) 1_555 1_555 1_555 1_555 yes
C(4) C(5) C(11) C(12) 106.1(4) 1_555 1_555 1_555 1_555 yes
C(4) C(5) C(11) C(16) -73.0(4) 1_555 1_555 1_555 1_555 yes
C(5) C(6) N(2) C(9) 176.4(3) 1_555 1_555 1_555 1_555 yes
C(5) C(6) C(7) C(8) -176.7(3) 1_555 1_555 1_555 1_555 yes
C(5) C(11) C(12) C(13) -178.3(4) 1_555 1_555 1_555 1_555 yes
C(5) C(11) C(16) C(15) 178.7(4) 1_555 1_555 1_555 1_555 yes
C(6) N(2) C(9) C(8) 0.4(3) 1_555 1_555 1_555 1_555 yes
C(6) N(2) C(9) C(10) -179.4(3) 1_555 1_555 1_555 1_555 yes
C(6) C(5) C(11) C(12) -73.8(4) 1_555 1_555 1_555 1_555 yes
C(6) C(5) C(11) C(16) 107.1(4) 1_555 1_555 1_555 1_555 yes
C(6) C(7) C(8) C(9) 0.1(3) 1_555 1_555 1_555 1_555 yes
C(7) C(6) N(2) C(9) -0.3(3) 1_555 1_555 1_555 1_555 yes
C(7) C(6) C(5) C(11) -2.3(5) 1_555 1_555 1_555 1_555 yes
C(7) C(8) C(9) C(10) 179.5(3) 1_555 1_555 1_555 1_555 yes
C(8) C(9) C(10) C(17) -1.4(4) 1_555 1_555 1_555 1_555 yes
C(9) C(10) C(17) C(18) 103.6(3) 1_555 1_555 1_555 1_555 yes
C(9) C(10) C(17) C(22) -76.4(4) 1_555 1_555 1_555 1_555 yes
C(10) C(17) C(18) C(19) 179.8(3) 1_555 1_555 1_555 1_555 yes
C(10) C(17) C(22) C(21) -179.8(3) 1_555 1_555 1_555 1_555 yes
C(11) C(12) C(13) C(14) -1.3(8) 1_555 1_555 1_555 1_555 yes
C(11) C(16) C(15) C(14) 0.4(7) 1_555 1_555 1_555 1_555 yes
C(12) C(11) C(16) C(15) -0.4(6) 1_555 1_555 1_555 1_555 yes
C(12) C(13) C(14) C(15) 1.3(8) 1_555 1_555 1_555 1_555 yes
C(13) C(12) C(11) C(16) 0.8(6) 1_555 1_555 1_555 1_555 yes
C(13) C(14) C(15) C(16) -0.9(8) 1_555 1_555 1_555 1_555 yes
C(17) C(18) C(19) C(20) -0.4(5) 1_555 1_555 1_555 1_555 yes
C(17) C(22) C(21) C(20) 0.5(6) 1_555 1_555 1_555 1_555 yes
C(18) C(17) C(22) C(21) 0.2(5) 1_555 1_555 1_555 1_555 yes
C(18) C(19) C(20) C(21) 1.1(5) 1_555 1_555 1_555 1_555 yes
C(19) C(18) C(17) C(22) -0.2(5) 1_555 1_555 1_555 1_555 yes
C(19) C(20) C(21) C(22) -1.1(5) 1_555 1_555 1_555 1_555 yes
C(24) C(23) C(23) C(24) 180.0 1_555 1_555 2_758 2_758 yes
C(24) C(23) C(23) C(25) 0.2(6) 1_555 1_555 2_758 2_758 yes
C(25) C(23) C(23) C(25) 180.0 1_555 1_555 2_758 2_758 yes
C(26) C(27) C(28) C(29) 1(1) 1_555 1_555 1_555 1_555 yes
C(26) C(31) C(30) C(29) -2(1) 1_555 1_555 1_555 1_555 yes
C(27) C(26) C(31) C(30) -0.6(9) 1_555 1_555 1_555 1_555 yes
C(27) C(28) C(29) C(30) -4(1) 1_555 1_555 1_555 1_555 yes
C(28) C(27) C(26) C(31) 1.3(9) 1_555 1_555 1_555 1_555 yes
C(28) C(29) C(30) C(31) 5(1) 1_555 1_555 1_555 1_555 yes
